data_4060979
loop_
_publ_author_name
'H\"olscher, Markus'
'Franci\`o, Giancarlo'
'Leitner, Walter'

_publ_section_title
;
 Origin of Enantioselectivity in Asymmetric Hydrovinylations Catalyzed by
 Phosphoramidite Nickel Catalysts: An Experimentally Supported Density
 Functional Study
;
_journal_coden_ASTM ORGND7
_journal_issue 23
_journal_name_full Organometallics
_journal_page_first 5606
_journal_page_last 5617
_journal_paper_doi 10.1021/om040107l
_journal_volume 23
_journal_year 2004
_chemical_formula_weight 624.51
_chemical_name_common ((C10H6)O)2PNCH((Me)(Ph))2
_space_group_IT_number 4
_symmetry_cell_setting monoclinic
_symmetry_space_group_name_Hall 'P 2yb'
_symmetry_space_group_name_H-M 'P 1 21 1'
_cell_angle_alpha 90.00
_cell_angle_beta 106.49(3)
_cell_angle_gamma 90.00
_cell_formula_units_Z 2
_cell_length_a 9.594(4)
_cell_length_b 15.841(10)
_cell_length_c 10.786(5)
_cell_measurement_temperature 243(2)
_cell_volume 1572.0(14)
_diffrn_ambient_temperature 243(2)
_exptl_crystal_density_diffrn 1.319
_cod_original_sg_symbol_H-M 'P 21'
_cod_database_code 4060979

loop_
_symmetry_equiv_pos_as_xyz
'x, y, z'
'-x, y+1/2, -z'

loop_
_atom_site_label
_atom_site_type_symbol
_atom_site_fract_x
_atom_site_fract_y
_atom_site_fract_z
_atom_site_U_iso_or_equiv
_atom_site_adp_type
_atom_site_occupancy
_atom_site_calc_flag
_atom_site_refinement_flags
_atom_site_disorder_assembly
_atom_site_disorder_group
C14 C -0.5046(4) 0.1301(2) -0.3173(4) 0.0418(8) Uani 1 d . . .
H14 H -0.4304 0.1707 -0.2923 0.050 Uiso 1 calc R . .
C20 C -0.5964(4) 0.1987(2) -0.5314(4) 0.0439(9) Uani 1 d . . .
H20 H -0.5218 0.2392 -0.5082 0.053 Uiso 1 calc R . .
C32 C -0.6453(5) -0.0548(3) 0.2250(4) 0.0521(10) Uani 1 d . . .
H32 H -0.5988 -0.0028 0.2504 0.063 Uiso 1 calc R . .
C13 C -0.5106(4) 0.0664(2) -0.2352(3) 0.0379(7) Uani 1 d . . .
H13 H -0.4394 0.0619 -0.1551 0.045 Uiso 1 calc R . .
C34 C -0.6765(5) -0.1061(3) 0.3159(4) 0.0437(9) Uani 1 d . . .
H34 H -0.6513 -0.0896 0.4032 0.052 Uiso 1 calc R . .
C15 C -0.6081(4) 0.1366(2) -0.4397(4) 0.0345(7) Uani 1 d . . .
C19 C -0.6913(5) 0.2005(3) -0.6518(4) 0.0500(10) Uani 1 d . . .
H19 H -0.6830 0.2425 -0.7110 0.060 Uiso 1 calc R . .
C25 C -0.2419(5) -0.2169(4) 0.1850(4) 0.0649(14) Uani 1 d . . .
H25 H -0.2155 -0.1745 0.2483 0.078 Uiso 1 calc R . .
C26 C -0.1418(5) -0.2758(5) 0.1733(5) 0.0728(17) Uani 1 d . . .
H26 H -0.0476 -0.2754 0.2308 0.087 Uiso 1 calc R . .
C30 C -0.6812(5) -0.0784(3) 0.0964(4) 0.0437(9) Uani 1 d . . .
H30 H -0.6599 -0.0420 0.0354 0.052 Uiso 1 calc R . .
C12 C -0.6238(4) 0.0070(2) -0.2704(3) 0.0296(6) Uani 1 d . . .
C33 C -0.7447(5) -0.1815(3) 0.2782(4) 0.0440(9) Uani 1 d . . .
H33 H -0.7673 -0.2166 0.3400 0.053 Uiso 1 calc R . .
C24 C -0.3816(5) -0.2201(3) 0.1036(4) 0.0510(10) Uani 1 d . . .
H24 H -0.4499 -0.1798 0.1130 0.061 Uiso 1 calc R . .
C16 C -0.7234(4) 0.0768(2) -0.4751(3) 0.0304(6) Uani 1 d . . .
C18 C -0.8011(5) 0.1400(3) -0.6876(4) 0.0452(9) Uani 1 d . . .
H18 H -0.8636 0.1401 -0.7724 0.054 Uiso 1 calc R . .
O2 O -0.6267(3) -0.05689(15) -0.1837(2) 0.0326(5) Uani 1 d . . .
C27 C -0.1788(6) -0.3341(5) 0.0794(7) 0.0795(18) Uani 1 d . . .
H27 H -0.1082 -0.3725 0.0692 0.095 Uiso 1 calc R . .
C11 C -0.7330(4) 0.01265(19) -0.3840(3) 0.0282(6) Uani 1 d . . .
C31 C -0.7493(3) -0.1561(2) 0.0561(3) 0.0309(6) Uani 1 d . . .
C17 C -0.8197(4) 0.0802(2) -0.6017(3) 0.0368(7) Uani 1 d . . .
H17 H -0.8967 0.0414 -0.6269 0.044 Uiso 1 calc R . .
C29 C -0.7814(4) -0.2071(2) 0.1479(3) 0.0381(7) Uani 1 d . . .
H29 H -0.8280 -0.2592 0.1234 0.046 Uiso 1 calc R . .
C72 C -1.1321(11) -0.0729(5) -0.0096(8) 0.103(3) Uani 1 d . . .
H72A H -1.0452 -0.1058 0.0327 0.123 Uiso 1 calc R . .
H72B H -1.2154 -0.1115 -0.0305 0.123 Uiso 1 calc R . .
C23 C -0.4238(4) -0.2808(2) 0.0088(3) 0.0367(7) Uani 1 d . . .
C7 C -1.0495(4) 0.0557(2) -0.4387(4) 0.0379(7) Uani 1 d . . .
H7 H -0.9809 0.0993 -0.4140 0.045 Uiso 1 calc R . .
Cl1 Cl -1.1125(3) -0.0313(2) -0.1498(2) 0.1254(8) Uani 1 d . . .
P1 P -0.57097(8) -0.15189(5) -0.21435(7) 0.0292(2) Uani 1 d . . .
C28 C -0.3212(5) -0.3391(3) -0.0044(5) 0.0543(10) Uani 1 d . . .
H28 H -0.3461 -0.3813 -0.0682 0.065 Uiso 1 calc R . .
C8 C -1.1959(4) 0.0735(3) -0.4680(4) 0.0452(9) Uani 1 d . . .
H8 H -1.2255 0.1296 -0.4626 0.054 Uiso 1 calc R . .
N1 N -0.6478(3) -0.20442(17) -0.1180(2) 0.0274(5) Uani 1 d . . .
C35 C -0.7843(3) -0.1802(2) -0.0857(3) 0.0314(6) Uani 1 d . . .
H35 H -0.8221 -0.1288 -0.1363 0.038 Uiso 1 calc R . .
C6 C -0.8524(4) -0.0514(2) -0.4139(3) 0.0289(6) Uani 1 d . . .
C5 C -1.0025(4) -0.0289(2) -0.4459(3) 0.0307(6) Uani 1 d . . .
C21 C -0.5830(4) -0.2874(2) -0.0711(3) 0.0319(7) Uani 1 d . . .
H21 H -0.6363 -0.3080 -0.0109 0.038 Uiso 1 calc R . .
O1 O -0.6728(2) -0.16061(16) -0.3669(2) 0.0326(5) Uani 1 d . . .
C9 C -1.3006(5) 0.0110(3) -0.5052(5) 0.0537(11) Uani 1 d . . .
H9 H -1.3997 0.0249 -0.5246 0.064 Uiso 1 calc R . .
C1 C -0.8176(3) -0.1360(2) -0.4070(3) 0.0303(7) Uani 1 d . . .
C36 C -0.9016(4) -0.2470(3) -0.1263(3) 0.0413(8) Uani 1 d . . .
H36A H -0.9172 -0.2604 -0.2170 0.062 Uiso 1 calc R . .
H36B H -0.9912 -0.2259 -0.1131 0.062 Uiso 1 calc R . .
H36C H -0.8713 -0.2975 -0.0747 0.062 Uiso 1 calc R . .
C4 C -1.1096(4) -0.0934(2) -0.4822(3) 0.0362(7) Uani 1 d . . .
C22 C -0.6115(5) -0.3519(3) -0.1804(4) 0.0489(9) Uani 1 d . . .
H22A H -0.7117 -0.3475 -0.2328 0.073 Uiso 1 calc R . .
H22B H -0.5934 -0.4082 -0.1443 0.073 Uiso 1 calc R . .
H22C H -0.5473 -0.3408 -0.2338 0.073 Uiso 1 calc R . .
C10 C -1.2591(4) -0.0712(3) -0.5137(4) 0.0476(9) Uani 1 d . . .
H10 H -1.3304 -0.1133 -0.5407 0.057 Uiso 1 calc R . .
C2 C -0.9232(4) -0.1991(2) -0.4446(3) 0.0350(7) Uani 1 d . . .
H2 H -0.8947 -0.2560 -0.4430 0.042 Uiso 1 calc R . .
C3 C -1.0658(4) -0.1790(2) -0.4832(3) 0.0384(8) Uani 1 d . . .
H3 H -1.1360 -0.2216 -0.5106 0.046 Uiso 1 calc R . .
Cl2 Cl -1.1581(4) 0.00321(17) 0.0970(3) 0.1429(11) Uani 1 d . . .

loop_
_atom_site_aniso_label
_atom_site_aniso_U_11
_atom_site_aniso_U_22
_atom_site_aniso_U_33
_atom_site_aniso_U_23
_atom_site_aniso_U_13
_atom_site_aniso_U_12
C14 0.0398(18) 0.0338(18) 0.055(2) -0.0023(16) 0.0184(16) -0.0097(15)
C20 0.049(2) 0.0302(17) 0.061(2) 0.0106(16) 0.0301(18) 0.0009(15)
C32 0.075(3) 0.045(2) 0.044(2) -0.0141(18) 0.030(2) -0.013(2)
C13 0.0414(18) 0.0389(18) 0.0329(16) -0.0026(14) 0.0099(14) -0.0062(15)
C34 0.059(2) 0.043(2) 0.0330(16) -0.0036(15) 0.0194(15) 0.0103(18)
C15 0.0395(17) 0.0246(15) 0.0468(17) 0.0011(13) 0.0240(14) -0.0011(13)
C19 0.063(2) 0.041(2) 0.058(2) 0.0194(18) 0.037(2) 0.0088(19)
C25 0.056(3) 0.091(4) 0.041(2) 0.004(2) 0.0027(18) -0.006(3)
C26 0.038(2) 0.122(5) 0.054(3) 0.025(3) 0.0050(18) 0.010(3)
C30 0.063(2) 0.0372(19) 0.0400(18) -0.0026(15) 0.0291(17) -0.0053(17)
C12 0.0364(16) 0.0256(15) 0.0311(15) -0.0003(12) 0.0163(13) 0.0003(12)
C33 0.056(2) 0.048(2) 0.0346(17) 0.0033(15) 0.0233(16) 0.0053(17)
C24 0.047(2) 0.063(3) 0.0405(19) 0.0020(19) 0.0083(16) 0.006(2)
C16 0.0358(16) 0.0241(15) 0.0365(15) 0.0022(12) 0.0185(13) 0.0028(12)
C18 0.054(2) 0.047(2) 0.0391(17) 0.0149(16) 0.0204(16) 0.0118(18)
O2 0.0433(13) 0.0320(12) 0.0248(10) -0.0006(9) 0.0133(9) -0.0040(10)
C27 0.047(3) 0.098(5) 0.096(4) 0.029(4) 0.025(3) 0.029(3)
C11 0.0336(15) 0.0238(14) 0.0310(14) -0.0022(11) 0.0157(12) -0.0011(12)
C31 0.0304(13) 0.0328(15) 0.0331(14) 0.0010(14) 0.0147(11) 0.0061(15)
C17 0.0419(18) 0.0378(18) 0.0335(16) 0.0047(14) 0.0151(14) 0.0051(15)
C29 0.0423(17) 0.0376(18) 0.0388(17) 0.0009(15) 0.0187(14) 0.0002(15)
C72 0.136(7) 0.076(4) 0.120(6) 0.007(4) 0.075(5) 0.032(4)
C23 0.0428(18) 0.0350(17) 0.0373(16) 0.0116(14) 0.0193(14) 0.0032(14)
C7 0.0384(17) 0.0341(18) 0.0444(18) 0.0042(14) 0.0172(14) 0.0014(14)
Cl1 0.1256(17) 0.154(2) 0.1094(15) 0.0417(16) 0.0537(13) 0.0248(17)
P1 0.0302(3) 0.0331(4) 0.0261(3) 0.0038(3) 0.0108(3) 0.0004(3)
C28 0.053(2) 0.047(2) 0.068(3) 0.004(2) 0.025(2) 0.0090(19)
C8 0.0422(19) 0.041(2) 0.054(2) 0.0004(17) 0.0168(17) 0.0079(16)
N1 0.0308(12) 0.0264(13) 0.0267(11) 0.0039(10) 0.0107(9) 0.0036(10)
C35 0.0291(14) 0.0363(16) 0.0307(14) 0.0038(12) 0.0114(11) 0.0025(12)
C6 0.0380(16) 0.0286(15) 0.0211(12) 0.0020(11) 0.0103(11) -0.0039(13)
C5 0.0352(16) 0.0326(16) 0.0260(13) 0.0024(12) 0.0116(12) -0.0016(13)
C21 0.0395(16) 0.0266(15) 0.0336(15) 0.0061(12) 0.0165(13) 0.0035(13)
O1 0.0413(11) 0.0330(12) 0.0255(9) -0.0022(9) 0.0130(8) 0.0042(10)
C9 0.0346(19) 0.060(3) 0.066(3) 0.002(2) 0.0120(18) 0.0082(18)
C1 0.0369(16) 0.0361(18) 0.0191(12) 0.0002(11) 0.0096(11) 0.0001(13)
C36 0.0382(17) 0.052(2) 0.0346(16) -0.0015(16) 0.0114(13) -0.0096(16)
C4 0.0372(18) 0.0420(19) 0.0294(14) -0.0009(14) 0.0097(13) -0.0066(15)
C22 0.057(2) 0.038(2) 0.055(2) -0.0083(18) 0.0211(19) -0.0008(18)
C10 0.0336(18) 0.057(2) 0.049(2) 0.0015(18) 0.0065(15) -0.0072(17)
C2 0.0496(18) 0.0262(15) 0.0281(15) -0.0018(12) 0.0094(13) -0.0027(14)
C3 0.0455(18) 0.0384(18) 0.0293(15) -0.0038(13) 0.0071(13) -0.0123(15)
Cl2 0.197(3) 0.0945(15) 0.146(2) -0.0348(15) 0.064(2) 0.0185(17)

loop_
_geom_bond_atom_site_label_1
_geom_bond_atom_site_label_2
_geom_bond_distance
_geom_bond_site_symmetry_2
_geom_bond_publ_flag
C14 C13 1.355(5) . ?
C14 C15 1.413(6) . ?
C14 H14 0.9400 . ?
C20 C19 1.359(6) . ?
C20 C15 1.422(5) . ?
C20 H20 0.9400 . ?
C32 C34 1.371(6) . ?
C32 C30 1.382(5) . ?
C32 H32 0.9400 . ?
C13 C12 1.405(5) . ?
C13 H13 0.9400 . ?
C34 C33 1.366(6) . ?
C34 H34 0.9400 . ?
C15 C16 1.424(5) . ?
C19 C18 1.396(7) . ?
C19 H19 0.9400 . ?
C25 C26 1.371(9) . ?
C25 C24 1.379(6) . ?
C25 H25 0.9400 . ?
C26 C27 1.342(11) . ?
C26 H26 0.9400 . ?
C30 C31 1.404(5) . ?
C30 H30 0.9400 . ?
C12 C11 1.371(5) . ?
C12 O2 1.383(4) . ?
C33 C29 1.409(5) . ?
C33 H33 0.9400 . ?
C24 C23 1.378(6) . ?
C24 H24 0.9400 . ?
C16 C17 1.416(5) . ?
C16 C11 1.434(4) . ?
C18 C17 1.371(5) . ?
C18 H18 0.9400 . ?
O2 P1 1.661(3) . ?
C27 C28 1.410(8) . ?
C27 H27 0.9400 . ?
C11 C6 1.496(4) . ?
C31 C29 1.379(5) . ?
C31 C35 1.519(4) . ?
C17 H17 0.9400 . ?
C29 H29 0.9400 . ?
C72 Cl1 1.708(8) . ?
C72 Cl2 1.732(8) . ?
C72 H72A 0.9800 . ?
C72 H72B 0.9800 . ?
C23 C28 1.387(6) . ?
C23 C21 1.530(5) . ?
C7 C8 1.378(5) . ?
C7 C5 1.423(5) . ?
C7 H7 0.9400 . ?
P1 N1 1.658(3) . ?
P1 O1 1.664(2) . ?
C28 H28 0.9400 . ?
C8 C9 1.386(7) . ?
C8 H8 0.9400 . ?
N1 C21 1.480(4) . ?
N1 C35 1.498(4) . ?
C35 C36 1.516(5) . ?
C35 H35 0.9900 . ?
C6 C1 1.378(5) . ?
C6 C5 1.428(5) . ?
C5 C4 1.422(5) . ?
C21 C22 1.525(5) . ?
C21 H21 0.9900 . ?
O1 C1 1.389(4) . ?
C9 C10 1.372(7) . ?
C9 H9 0.9400 . ?
C1 C2 1.399(5) . ?
C36 H36A 0.9700 . ?
C36 H36B 0.9700 . ?
C36 H36C 0.9700 . ?
C4 C3 1.421(6) . ?
C4 C10 1.421(5) . ?
C22 H22A 0.9700 . ?
C22 H22B 0.9700 . ?
C22 H22C 0.9700 . ?
C10 H10 0.9400 . ?
C2 C3 1.350(5) . ?
C2 H2 0.9400 . ?
C3 H3 0.9400 . ?

loop_
_cod_related_entry_id
_cod_related_entry_database
_cod_related_entry_code
1 ChemSpider 21192832
